data_4312223
loop_
_publ_author_name
'Richard D. Adams'
'Shaobin Miao'

_publ_section_title
;
 Metal Carbonyl Derivatives of Sulfur-Containing Quinones and
 Hydroquinones: Synthesis, Structures, and Electrochemical Properties
;
_journal_name_full 'Inorganic Chemistry'
_journal_page_first 8414
_journal_page_last 8426
_journal_paper_doi 10.1021/ic048880w
_journal_volume 43
_journal_year 2004
_chemical_formula_sum 'C12 H4 Fe2 O8 S2'
_chemical_formula_weight 451.97
_chemical_name_systematic
; 
 ? 
;
_space_group_IT_number 14
_symmetry_cell_setting monoclinic
_symmetry_space_group_name_Hall '-P 2ybc'
_symmetry_space_group_name_H-M 'P 1 21/c 1'
_atom_sites_solution_hydrogens geom
_atom_sites_solution_primary direct
_atom_sites_solution_secondary difmap
_audit_creation_method SHELXL-97
_cell_angle_alpha 90.00
_cell_angle_beta 107.068(2)
_cell_angle_gamma 90.00
_cell_formula_units_Z 4
_cell_length_a 11.8389(9)
_cell_length_b 10.8791(8)
_cell_length_c 12.8949(10)
_cell_measurement_reflns_used 5630
_cell_measurement_temperature 296(2)
_cell_measurement_theta_max 28.07
_cell_measurement_theta_min 2.50
_cell_volume 1587.7(2)
_computing_cell_refinement 'SAINT+ NT V6.02a (Bruker, 1998)'
_computing_data_collection 'SMART NT V5.619 (Bruker, 2000)'
_computing_data_reduction 'SAINT+ NT V6.02a'
_computing_molecular_graphics 'SHELXTL V5.1 (Sheldrick, 1997)'
_computing_publication_material 'SHELXTL V5.1'
_computing_structure_refinement 'SHELXL-97 (Sheldrick, 1997)'
_computing_structure_solution 'SHELXS-97 (Sheldrick, 1990)'
_diffrn_ambient_temperature 296(2)
_diffrn_measured_fraction_theta_full 0.998
_diffrn_measured_fraction_theta_max 0.998
_diffrn_measurement_device_type 'Bruker SMART APEX CCD diffractometer'
_diffrn_measurement_method 'omega scans'
_diffrn_radiation_monochromator graphite
_diffrn_radiation_source 'fine-focus sealed tube'
_diffrn_radiation_type MoK\a
_diffrn_radiation_wavelength 0.71073
_diffrn_reflns_av_R_equivalents 0.0240
_diffrn_reflns_av_sigmaI/netI 0.0223
_diffrn_reflns_limit_h_max 15
_diffrn_reflns_limit_h_min -15
_diffrn_reflns_limit_k_max 14
_diffrn_reflns_limit_k_min -14
_diffrn_reflns_limit_l_max 17
_diffrn_reflns_limit_l_min -17
_diffrn_reflns_number 16467
_diffrn_reflns_theta_full 28.31
_diffrn_reflns_theta_max 28.31
_diffrn_reflns_theta_min 1.80
_diffrn_standards_decay_% <1%
_exptl_absorpt_coefficient_mu 2.128
_exptl_absorpt_correction_T_max 1.000
_exptl_absorpt_correction_T_min 0.863
_exptl_absorpt_correction_type multi-scan
_exptl_absorpt_process_details '(SADABS, Bruker, 1997)'
_exptl_crystal_colour red
_exptl_crystal_density_diffrn 1.891
_exptl_crystal_density_meas 0
_exptl_crystal_density_method 'not measured'
_exptl_crystal_description block
_exptl_crystal_F_000 896
_exptl_crystal_size_max 0.30
_exptl_crystal_size_mid 0.20
_exptl_crystal_size_min 0.10
_refine_diff_density_max 0.439
_refine_diff_density_min -0.188
_refine_diff_density_rms 0.070
_refine_ls_extinction_method none
_refine_ls_goodness_of_fit_ref 1.051
_refine_ls_hydrogen_treatment mixed
_refine_ls_matrix_type full
_refine_ls_number_parameters 233
_refine_ls_number_reflns 3955
_refine_ls_number_restraints 0
_refine_ls_restrained_S_all 1.051
_refine_ls_R_factor_all 0.0342
_refine_ls_R_factor_gt 0.0293
_refine_ls_shift/su_max 0.001
_refine_ls_shift/su_mean 0.000
_refine_ls_structure_factor_coef Fsqd
_refine_ls_weighting_details 'calc w=1/[\s^2^(Fo^2^)+(0.0393P)^2^+0.2544P] where P=(Fo^2^+2Fc^2^)/3'
_refine_ls_weighting_scheme calc
_refine_ls_wR_factor_gt 0.0696
_refine_ls_wR_factor_ref 0.0720
_reflns_number_gt 3492
_reflns_number_total 3955
_reflns_threshold_expression >2sigma(I)
_cod_data_source_file ic048880wsi20040816_124511.cif
_cod_data_source_block p21c
_cod_depositor_comments
;
The following automatic conversions were performed:
'_symmetry_cell_setting' value 'Monoclinic' changed to 'monoclinic'
according to '/home/saulius/struct/CIF-dictionaries/cif_core.dic'
dictionary named 'cif_core.dic' version 2.4.1 from 2010-06-29.

Automatic conversion script
Id: cif_fix_enum 1527 2010-12-29 10:47:43Z saulius 
;
_cod_database_code 4312223

loop_
_symmetry_equiv_pos_as_xyz
'x, y, z'
'-x, y+1/2, -z+1/2'
'-x, -y, -z'
'x, -y-1/2, z-1/2'

loop_
_atom_site_label
_atom_site_type_symbol
_atom_site_fract_x
_atom_site_fract_y
_atom_site_fract_z
_atom_site_U_iso_or_equiv
_atom_site_adp_type
_atom_site_occupancy
_atom_site_symmetry_multiplicity
_atom_site_calc_flag
_atom_site_refinement_flags
_atom_site_disorder_assembly
_atom_site_disorder_group
Fe1 Fe 0.73867(2) 0.26721(2) 0.08731(2) 0.03510(8) Uani 1 1 d . . .
Fe2 Fe 0.71978(2) 0.45066(2) 0.19537(2) 0.03490(8) Uani 1 1 d . . .
S1 S 0.86013(4) 0.43140(4) 0.10885(3) 0.03404(11) Uani 1 1 d . . .
S2 S 0.80545(4) 0.27309(4) 0.27132(3) 0.03497(11) Uani 1 1 d . . .
O1 O 0.53704(19) 0.1159(2) 0.09366(19) 0.0936(7) Uani 1 1 d . . .
O2 O 0.60827(15) 0.35727(17) -0.12843(12) 0.0617(4) Uani 1 1 d . . .
O3 O 0.89448(17) 0.08083(16) 0.03614(16) 0.0682(5) Uani 1 1 d . . .
O4 O 0.59246(14) 0.61551(15) 0.02174(14) 0.0606(4) Uani 1 1 d . . .
O5 O 0.50523(18) 0.3902(2) 0.2538(2) 0.0867(7) Uani 1 1 d . . .
O6 O 0.8219(2) 0.63565(17) 0.36260(14) 0.0833(6) Uani 1 1 d . . .
O12 O 1.01402(14) 0.18480(14) 0.45063(11) 0.0437(3) Uani 1 1 d . . .
O15 O 1.13236(14) 0.46741(15) 0.14082(13) 0.0467(3) Uani 1 1 d . . .
C1 C 0.6159(2) 0.1734(2) 0.09224(19) 0.0556(6) Uani 1 1 d . . .
C2 C 0.65968(18) 0.3207(2) -0.04587(16) 0.0426(4) Uani 1 1 d . . .
C3 C 0.8335(2) 0.15088(19) 0.05488(16) 0.0441(4) Uani 1 1 d . . .
C4 C 0.64028(17) 0.55175(18) 0.09037(17) 0.0417(4) Uani 1 1 d . . .
C5 C 0.5886(2) 0.4144(2) 0.2319(2) 0.0519(5) Uani 1 1 d . . .
C6 C 0.7839(2) 0.5637(2) 0.29937(17) 0.0508(5) Uani 1 1 d . . .
C10 C 0.98439(15) 0.38009(16) 0.21507(14) 0.0323(3) Uani 1 1 d . . .
C11 C 0.95757(16) 0.30662(16) 0.29305(14) 0.0328(4) Uani 1 1 d . . .
C12 C 1.04595(17) 0.26002(16) 0.37865(14) 0.0351(4) Uani 1 1 d . . .
C13 C 1.16256(18) 0.29036(19) 0.38717(16) 0.0409(4) Uani 1 1 d . . .
C14 C 1.18894(19) 0.36142(19) 0.30956(17) 0.0415(4) Uani 1 1 d . . .
C15 C 1.10003(16) 0.40627(17) 0.22130(14) 0.0353(4) Uani 1 1 d . . .
H12 H 1.065(2) 0.161(2) 0.491(2) 0.058(8) Uiso 1 1 d . . .
H13 H 1.220(2) 0.263(2) 0.4443(19) 0.053(7) Uiso 1 1 d . . .
H14 H 1.256(2) 0.379(2) 0.314(2) 0.060(8) Uiso 1 1 d . . .
H15 H 1.090(3) 0.517(3) 0.119(2) 0.066(9) Uiso 1 1 d . . .

loop_
_atom_site_aniso_label
_atom_site_aniso_U_11
_atom_site_aniso_U_22
_atom_site_aniso_U_33
_atom_site_aniso_U_23
_atom_site_aniso_U_13
_atom_site_aniso_U_12
Fe1 0.03724(15) 0.03636(15) 0.03129(14) -0.00083(10) 0.00943(11) -0.00277(10)
Fe2 0.03612(15) 0.03540(15) 0.03364(14) 0.00245(10) 0.01096(11) 0.00356(10)
S1 0.0355(2) 0.0372(2) 0.0291(2) 0.00640(16) 0.00882(17) -0.00048(17)
S2 0.0373(2) 0.0378(2) 0.0317(2) 0.00656(17) 0.01292(18) 0.00100(18)
O1 0.0798(14) 0.1021(16) 0.0992(16) -0.0017(13) 0.0267(12) -0.0497(13)
O2 0.0596(10) 0.0830(12) 0.0370(8) 0.0023(8) 0.0056(7) 0.0188(9)
O3 0.0855(13) 0.0507(9) 0.0788(12) 0.0012(9) 0.0404(10) 0.0157(9)
O4 0.0451(8) 0.0618(10) 0.0664(10) 0.0233(8) 0.0031(7) 0.0044(7)
O5 0.0657(12) 0.0900(14) 0.1247(18) 0.0345(13) 0.0594(12) 0.0161(11)
O6 0.1315(18) 0.0611(11) 0.0472(10) -0.0111(9) 0.0104(10) -0.0145(11)
O12 0.0518(9) 0.0463(8) 0.0320(7) 0.0107(6) 0.0106(6) 0.0121(7)
O15 0.0425(8) 0.0507(9) 0.0510(9) 0.0080(7) 0.0202(7) -0.0022(7)
C1 0.0573(14) 0.0570(13) 0.0511(13) -0.0033(10) 0.0136(11) -0.0159(11)
C2 0.0400(10) 0.0486(11) 0.0388(10) -0.0071(8) 0.0108(8) 0.0009(8)
C3 0.0544(12) 0.0393(10) 0.0398(10) 0.0012(8) 0.0155(9) -0.0017(9)
C4 0.0324(9) 0.0442(10) 0.0466(11) 0.0028(9) 0.0088(8) -0.0003(8)
C5 0.0500(12) 0.0493(12) 0.0622(14) 0.0147(10) 0.0253(11) 0.0116(10)
C6 0.0686(15) 0.0458(12) 0.0369(11) 0.0036(9) 0.0136(10) 0.0047(10)
C10 0.0337(8) 0.0339(9) 0.0281(8) -0.0006(6) 0.0070(7) 0.0016(7)
C11 0.0350(9) 0.0343(9) 0.0285(8) 0.0001(7) 0.0085(7) 0.0024(7)
C12 0.0444(10) 0.0344(9) 0.0261(8) -0.0010(7) 0.0097(7) 0.0069(7)
C13 0.0397(10) 0.0448(10) 0.0329(9) -0.0042(8) 0.0025(8) 0.0115(8)
C14 0.0333(10) 0.0460(11) 0.0440(10) -0.0071(8) 0.0098(8) 0.0011(8)
C15 0.0386(9) 0.0345(9) 0.0346(9) -0.0039(7) 0.0135(7) -0.0005(7)

loop_
_atom_type_symbol
_atom_type_description
_atom_type_scat_dispersion_real
_atom_type_scat_dispersion_imag
_atom_type_scat_source
C C 0.0033 0.0016 'International Tables Vol C Tables 4.2.6.8 and 6.1.1.4'
H H 0.0000 0.0000 'International Tables Vol C Tables 4.2.6.8 and 6.1.1.4'
O O 0.0106 0.0060 'International Tables Vol C Tables 4.2.6.8 and 6.1.1.4'
S S 0.1246 0.1234 'International Tables Vol C Tables 4.2.6.8 and 6.1.1.4'
Fe Fe 0.3463 0.8444 'International Tables Vol C Tables 4.2.6.8 and 6.1.1.4'

loop_
_geom_angle_atom_site_label_1
_geom_angle_atom_site_label_2
_geom_angle_atom_site_label_3
_geom_angle
_geom_angle_site_symmetry_1
_geom_angle_site_symmetry_3
_geom_angle_publ_flag
C1 Fe1 C2 91.06(10) . . ?
C1 Fe1 C3 99.98(11) . . ?
C2 Fe1 C3 100.90(9) . . ?
C1 Fe1 S1 159.99(8) . . ?
C2 Fe1 S1 89.73(7) . . ?
C3 Fe1 S1 99.50(7) . . ?
C1 Fe1 S2 90.93(8) . . ?
C2 Fe1 S2 156.15(7) . . ?
C3 Fe1 S2 102.16(7) . . ?
S1 Fe1 S2 80.525(18) . . ?
C1 Fe1 Fe2 103.32(8) . . ?
C2 Fe1 Fe2 99.72(7) . . ?
C3 Fe1 Fe2 148.40(7) . . ?
S1 Fe1 Fe2 56.901(15) . . ?
S2 Fe1 Fe2 56.759(14) . . ?
C4 Fe2 C5 91.75(10) . . ?
C4 Fe2 C6 98.99(9) . . ?
C5 Fe2 C6 99.31(11) . . ?
C4 Fe2 S2 157.40(7) . . ?
C5 Fe2 S2 90.64(7) . . ?
C6 Fe2 S2 102.79(7) . . ?
C4 Fe2 S1 89.03(7) . . ?
C5 Fe2 S1 157.68(8) . . ?
C6 Fe2 S1 102.60(8) . . ?
S2 Fe2 S1 80.453(18) . . ?
C4 Fe2 Fe1 100.61(7) . . ?
C5 Fe2 Fe1 101.44(8) . . ?
C6 Fe2 Fe1 150.85(8) . . ?
S2 Fe2 Fe1 56.939(15) . . ?
S1 Fe2 Fe1 56.590(14) . . ?
C10 S1 Fe1 101.49(6) . . ?
C10 S1 Fe2 102.12(6) . . ?
Fe1 S1 Fe2 66.509(16) . . ?
C11 S2 Fe2 101.38(6) . . ?
C11 S2 Fe1 101.33(6) . . ?
Fe2 S2 Fe1 66.302(15) . . ?
O1 C1 Fe1 178.5(3) . . ?
O2 C2 Fe1 177.84(19) . . ?
O3 C3 Fe1 178.2(2) . . ?
O4 C4 Fe2 177.69(19) . . ?
O5 C5 Fe2 178.9(3) . . ?
O6 C6 Fe2 178.5(2) . . ?
C15 C10 C11 120.67(16) . . ?
C15 C10 S1 124.25(14) . . ?
C11 C10 S1 115.06(13) . . ?
C12 C11 C10 120.67(16) . . ?
C12 C11 S2 123.21(14) . . ?
C10 C11 S2 116.06(13) . . ?
O12 C12 C11 117.85(17) . . ?
O12 C12 C13 123.52(17) . . ?
C11 C12 C13 118.63(17) . . ?
C14 C13 C12 120.61(18) . . ?
C13 C14 C15 120.98(19) . . ?
C10 C15 O15 123.15(17) . . ?
C10 C15 C14 118.38(17) . . ?
O15 C15 C14 118.32(17) . . ?

loop_
_geom_bond_atom_site_label_1
_geom_bond_atom_site_label_2
_geom_bond_distance
_geom_bond_site_symmetry_2
_geom_bond_publ_flag
Fe1 C1 1.792(2) . ?
Fe1 C2 1.794(2) . ?
Fe1 C3 1.820(2) . ?
Fe1 S1 2.2586(5) . ?
Fe1 S2 2.2712(5) . ?
Fe1 Fe2 2.4815(4) . ?
Fe2 C4 1.783(2) . ?
Fe2 C5 1.794(2) . ?
Fe2 C6 1.814(2) . ?
Fe2 S2 2.2666(5) . ?
Fe2 S1 2.2667(5) . ?
S1 C10 1.7802(17) . ?
S2 C11 1.7773(18) . ?
O1 C1 1.128(3) . ?
O2 C2 1.132(2) . ?
O3 C3 1.124(3) . ?
O4 C4 1.136(2) . ?
O5 C5 1.134(3) . ?
O6 C6 1.124(3) . ?
O12 C12 1.371(2) . ?
O15 C15 1.378(2) . ?
C10 C15 1.377(2) . ?
C10 C11 1.392(2) . ?
C11 C12 1.376(2) . ?
C12 C13 1.392(3) . ?
C13 C14 1.371(3) . ?
C14 C15 1.392(3) . ?
